data_4066577
loop_
_publ_author_name
'Page, Michael J.'
'Wagler, J\"org'
'Messerle, Barbara A.'

_publ_section_title
;
 Pyridine-2,6-bis(thioether) (SNS) Complexes of Ruthenium as Catalysts for
 Transfer Hydrogenation
;
_journal_issue 17
_journal_name_full Organometallics
_journal_page_first 3790
_journal_paper_doi 10.1021/om1005319
_journal_volume 29
_journal_year 2010
_chemical_formula_moiety 'C35 H43 Cl N2 P Ru S2, 2(C H2 Cl2), B F4'
_chemical_formula_sum 'C37 H47 B Cl5 F4 N2 P Ru S2'
_chemical_formula_weight 979.99
_chemical_name_systematic
;
 ?
;
_space_group_IT_number 14
_symmetry_cell_setting monoclinic
_symmetry_space_group_name_Hall '-P 2ybc'
_symmetry_space_group_name_H-M 'P 1 21/c 1'
_atom_sites_solution_hydrogens geom
_atom_sites_solution_primary direct
_atom_sites_solution_secondary difmap
_audit_creation_method SHELXL-97
_cell_angle_alpha 90.00
_cell_angle_beta 94.414(5)
_cell_angle_gamma 90.00
_cell_formula_units_Z 4
_cell_length_a 19.175(2)
_cell_length_b 10.7850(10)
_cell_length_c 20.8020(10)
_cell_measurement_reflns_used 449950
_cell_measurement_temperature 100(2)
_cell_measurement_theta_max 25.028
_cell_measurement_theta_min 2.546
_cell_volume 4289.1(6)
_computing_cell_refinement 'HKL Scalepack (Otwinowski & Minor 1997)'
_computing_data_collection 'Nonius Collect, KappaCCD'
_computing_data_reduction 'Denzo and Scalepak (Otwinowski & Minor, 1997)'
_computing_molecular_graphics 'ORTEP32 for windows (Farugia)'
_computing_publication_material 'Ciftab (Sheldrick, 1997)'
_computing_structure_refinement 'SHELXL-97 (Sheldrick, 1997)'
_computing_structure_solution 'SHELXS-97 (Sheldrick, 1990)'
_diffrn_ambient_temperature 100(2)
_diffrn_measured_fraction_theta_full 0.985
_diffrn_measured_fraction_theta_max 0.985
_diffrn_measurement_device_type 'Nonius Kappa CCD area detector'
_diffrn_measurement_method 'phi and omega scans'
_diffrn_radiation_monochromator graphite
_diffrn_radiation_source 'fine-focus sealed tube'
_diffrn_radiation_type MoK\a
_diffrn_radiation_wavelength 0.71073
_diffrn_reflns_av_R_equivalents 0.1023
_diffrn_reflns_av_sigmaI/netI 0.0662
_diffrn_reflns_limit_h_max 22
_diffrn_reflns_limit_h_min -22
_diffrn_reflns_limit_k_max 12
_diffrn_reflns_limit_k_min -12
_diffrn_reflns_limit_l_max 24
_diffrn_reflns_limit_l_min -21
_diffrn_reflns_number 37850
_diffrn_reflns_theta_full 25.00
_diffrn_reflns_theta_max 25.00
_diffrn_reflns_theta_min 2.72
_exptl_absorpt_coefficient_mu 0.859
_exptl_absorpt_correction_T_max 0.942
_exptl_absorpt_correction_T_min 0.792
_exptl_absorpt_correction_type multi-scan
_exptl_absorpt_process_details SORTAV
_exptl_crystal_colour yellow
_exptl_crystal_density_diffrn 1.518
_exptl_crystal_density_method 'not measured'
_exptl_crystal_description prism
_exptl_crystal_F_000 2000
_exptl_crystal_size_max 0.17
_exptl_crystal_size_mid 0.09
_exptl_crystal_size_min 0.07
_refine_diff_density_max 0.621
_refine_diff_density_min -0.661
_refine_diff_density_rms 0.109
_refine_ls_extinction_method none
_refine_ls_goodness_of_fit_ref 1.098
_refine_ls_hydrogen_treatment constr
_refine_ls_matrix_type full
_refine_ls_number_parameters 485
_refine_ls_number_reflns 7438
_refine_ls_number_restraints 0
_refine_ls_restrained_S_all 1.098
_refine_ls_R_factor_all 0.0937
_refine_ls_R_factor_gt 0.0520
_refine_ls_shift/su_max 0.001
_refine_ls_shift/su_mean 0.000
_refine_ls_structure_factor_coef Fsqd
_refine_ls_weighting_details 'calc w=1/[\s^2^(Fo^2^)+(0.0124P)^2^+12.4782P] where P=(Fo^2^+2Fc^2^)/3'
_refine_ls_weighting_scheme calc
_refine_ls_wR_factor_gt 0.0841
_refine_ls_wR_factor_ref 0.0948
_reflns_number_gt 5289
_reflns_number_total 7438
_reflns_threshold_expression >2sigma(I)
_cod_data_source_file om1005319_si_001.cif
_cod_data_source_block compound2b
_cod_original_sg_symbol_Hall -P2ybc
_cod_original_sg_symbol_H-M P21/c
_cod_database_code 4066577

loop_
_symmetry_equiv_pos_as_xyz
'x, y, z'
'-x, y+1/2, -z+1/2'
'-x, -y, -z'
'x, -y-1/2, z-1/2'

loop_
_atom_site_label
_atom_site_type_symbol
_atom_site_fract_x
_atom_site_fract_y
_atom_site_fract_z
_atom_site_U_iso_or_equiv
_atom_site_adp_type
_atom_site_occupancy
_atom_site_symmetry_multiplicity
_atom_site_calc_flag
_atom_site_refinement_flags
B1 B 0.4775(3) 0.8104(6) 0.1877(3) 0.0341(14) Uani 1 1 d .
F1 F 0.52761(14) 0.8778(3) 0.22329(13) 0.0382(7) Uani 1 1 d .
F2 F 0.50665(16) 0.7563(3) 0.13512(14) 0.0479(8) Uani 1 1 d .
F3 F 0.45104(18) 0.7181(3) 0.22593(15) 0.0589(9) Uani 1 1 d .
F4 F 0.42275(16) 0.8871(3) 0.16474(15) 0.0520(8) Uani 1 1 d .
Ru1 Ru 0.240893(19) 0.79421(3) 0.411500(17) 0.02084(10) Uani 1 1 d .
P1 P 0.14192(6) 0.69858(11) 0.44798(5) 0.0221(3) Uani 1 1 d .
S1 S 0.21916(6) 0.68288(11) 0.31501(5) 0.0244(3) Uani 1 1 d .
S2 S 0.27567(6) 0.85172(11) 0.51894(5) 0.0238(3) Uani 1 1 d .
Cl1 Cl 0.17324(6) 0.98107(11) 0.38580(5) 0.0279(3) Uani 1 1 d .
N1 N 0.30990(18) 0.6502(3) 0.43100(17) 0.0215(8) Uani 1 1 d .
N2 N 0.32513(19) 0.8824(3) 0.37258(17) 0.0230(9) Uani 1 1 d .
C1 C 0.3346(2) 0.5851(4) 0.3814(2) 0.0244(11) Uani 1 1 d .
C2 C 0.3842(2) 0.4931(4) 0.3925(2) 0.0279(11) Uani 1 1 d .
H2 H 0.3999 0.4473 0.3574 0.034 Uiso 1 1 calc R
C3 C 0.4109(2) 0.4677(5) 0.4547(2) 0.0314(12) Uani 1 1 d .
H3 H 0.4448 0.4042 0.4628 0.038 Uiso 1 1 calc R
C4 C 0.3874(2) 0.5368(4) 0.5051(2) 0.0287(11) Uani 1 1 d .
H4 H 0.4061 0.5229 0.5481 0.034 Uiso 1 1 calc R
C5 C 0.3362(2) 0.6264(4) 0.4921(2) 0.0247(11) Uani 1 1 d .
C6 C 0.3072(2) 0.6183(4) 0.3139(2) 0.0263(11) Uani 1 1 d .
H6A H 0.3060 0.5435 0.2863 0.032 Uiso 1 1 calc R
H6B H 0.3385 0.6799 0.2957 0.032 Uiso 1 1 calc R
C7 C 0.2049(2) 0.7619(4) 0.2348(2) 0.0276(11) Uani 1 1 d .
C8 C 0.2540(3) 0.8693(5) 0.2271(2) 0.0357(13) Uani 1 1 d .
H8A H 0.3021 0.8385 0.2274 0.054 Uiso 1 1 calc R
H8B H 0.2504 0.9276 0.2629 0.054 Uiso 1 1 calc R
H8C H 0.2413 0.9115 0.1862 0.054 Uiso 1 1 calc R
C9 C 0.2128(3) 0.6621(5) 0.1839(2) 0.0425(14) Uani 1 1 d .
H9A H 0.1991 0.6961 0.1411 0.064 Uiso 1 1 calc R
H9B H 0.1826 0.5915 0.1923 0.064 Uiso 1 1 calc R
H9C H 0.2616 0.6347 0.1856 0.064 Uiso 1 1 calc R
C10 C 0.1291(2) 0.8047(5) 0.2329(2) 0.0366(13) Uani 1 1 d .
H10A H 0.1158 0.8437 0.1912 0.055 Uiso 1 1 calc R
H10B H 0.1238 0.8648 0.2676 0.055 Uiso 1 1 calc R
H10C H 0.0987 0.7332 0.2388 0.055 Uiso 1 1 calc R
C11 C 0.3070(2) 0.6996(4) 0.5449(2) 0.0245(10) Uani 1 1 d .
H11A H 0.3438 0.7096 0.5807 0.029 Uiso 1 1 calc R
H11B H 0.2680 0.6526 0.5617 0.029 Uiso 1 1 calc R
C12 C 0.3546(2) 0.9513(4) 0.5343(2) 0.0287(11) Uani 1 1 d .
C13 C 0.3629(3) 0.9755(5) 0.6074(2) 0.0358(13) Uani 1 1 d .
H13A H 0.4038 1.0285 0.6176 0.054 Uiso 1 1 calc R
H13B H 0.3693 0.8965 0.6303 0.054 Uiso 1 1 calc R
H13C H 0.3209 1.0170 0.6208 0.054 Uiso 1 1 calc R
C14 C 0.4211(2) 0.8903(5) 0.5130(2) 0.0324(12) Uani 1 1 d .
H14A H 0.4148 0.8708 0.4669 0.049 Uiso 1 1 calc R
H14B H 0.4304 0.8138 0.5376 0.049 Uiso 1 1 calc R
H14C H 0.4606 0.9473 0.5208 0.049 Uiso 1 1 calc R
C15 C 0.3371(3) 1.0724(4) 0.4986(2) 0.0324(12) Uani 1 1 d .
H15A H 0.2949 1.1087 0.5146 0.049 Uiso 1 1 calc R
H15B H 0.3290 1.0558 0.4523 0.049 Uiso 1 1 calc R
H15C H 0.3762 1.1305 0.5060 0.049 Uiso 1 1 calc R
C16 C 0.3705(3) 0.9285(4) 0.3499(2) 0.0274(11) Uani 1 1 d .
C17 C 0.4303(2) 0.9887(5) 0.3227(2) 0.0348(12) Uani 1 1 d .
H17A H 0.4167 1.0153 0.2784 0.052 Uiso 1 1 calc R
H17B H 0.4693 0.9300 0.3226 0.052 Uiso 1 1 calc R
H17C H 0.4447 1.0611 0.3489 0.052 Uiso 1 1 calc R
C18 C 0.0721(2) 0.6660(4) 0.3841(2) 0.0242(11) Uani 1 1 d .
C19 C 0.0297(2) 0.7663(4) 0.3634(2) 0.0272(11) Uani 1 1 d .
H19 H 0.0377 0.8456 0.3824 0.033 Uiso 1 1 calc R
C20 C -0.0239(2) 0.7506(5) 0.3151(2) 0.0319(12) Uani 1 1 d .
H20 H -0.0528 0.8187 0.3018 0.038 Uiso 1 1 calc R
C21 C -0.0350(3) 0.6354(5) 0.2865(2) 0.0357(13) Uani 1 1 d .
H21 H -0.0710 0.6249 0.2529 0.043 Uiso 1 1 calc R
C22 C 0.0063(3) 0.5360(5) 0.3070(2) 0.0363(13) Uani 1 1 d .
H22 H -0.0017 0.4569 0.2876 0.044 Uiso 1 1 calc R
C23 C 0.0593(2) 0.5509(5) 0.3557(2) 0.0303(12) Uani 1 1 d .
H23 H 0.0871 0.4817 0.3698 0.036 Uiso 1 1 calc R
C24 C 0.0884(2) 0.7785(4) 0.5046(2) 0.0227(10) Uani 1 1 d .
C25 C 0.1041(2) 0.8976(4) 0.5278(2) 0.0258(11) Uani 1 1 d .
H25 H 0.1443 0.9393 0.5148 0.031 Uiso 1 1 calc R
C26 C 0.0613(2) 0.9557(5) 0.5698(2) 0.0301(12) Uani 1 1 d .
H26 H 0.0726 1.0365 0.5856 0.036 Uiso 1 1 calc R
C27 C 0.0026(3) 0.8965(5) 0.5886(2) 0.0337(12) Uani 1 1 d .
H27 H -0.0260 0.9359 0.6178 0.040 Uiso 1 1 calc R
C28 C -0.0149(2) 0.7799(5) 0.5649(2) 0.0319(12) Uani 1 1 d .
H28 H -0.0557 0.7397 0.5775 0.038 Uiso 1 1 calc R
C29 C 0.0270(2) 0.7213(5) 0.5228(2) 0.0291(11) Uani 1 1 d .
H29 H 0.0142 0.6419 0.5060 0.035 Uiso 1 1 calc R
C30 C 0.1584(2) 0.5455(4) 0.4852(2) 0.0266(11) Uani 1 1 d .
C31 C 0.1911(2) 0.4549(4) 0.4495(2) 0.0273(11) Uani 1 1 d .
H31 H 0.2052 0.4751 0.4079 0.033 Uiso 1 1 calc R
C32 C 0.2032(2) 0.3362(5) 0.4737(2) 0.0331(12) Uani 1 1 d .
H32 H 0.2250 0.2758 0.4487 0.040 Uiso 1 1 calc R
C33 C 0.1834(2) 0.3059(5) 0.5349(2) 0.0360(12) Uani 1 1 d .
H33 H 0.1907 0.2244 0.5514 0.043 Uiso 1 1 calc R
C34 C 0.1529(3) 0.3951(5) 0.5712(2) 0.0360(13) Uani 1 1 d .
H34 H 0.1404 0.3752 0.6133 0.043 Uiso 1 1 calc R
C35 C 0.1406(2) 0.5136(5) 0.5470(2) 0.0297(11) Uani 1 1 d .
H35 H 0.1197 0.5738 0.5727 0.036 Uiso 1 1 calc R
Cl2 Cl 0.31586(7) 0.23314(14) 0.31035(8) 0.0543(4) Uani 1 1 d .
C1S C 0.2300(3) 0.2107(5) 0.2775(2) 0.0372(12) Uani 1 1 d .
H1S1 H 0.2068 0.1479 0.3033 0.045 Uiso 1 1 calc R
H1S2 H 0.2307 0.1788 0.2330 0.045 Uiso 1 1 calc R
Cl3 Cl 0.18215(8) 0.34964(13) 0.27672(8) 0.0541(4) Uani 1 1 d .
Cl4 Cl 0.47739(6) 0.27756(12) 0.59940(6) 0.0370(3) Uani 1 1 d .
C2S C 0.4238(3) 0.3189(5) 0.6620(2) 0.0431(14) Uani 1 1 d .
H2S1 H 0.4278 0.2547 0.6961 0.052 Uiso 1 1 calc R
H2S2 H 0.4403 0.3985 0.6815 0.052 Uiso 1 1 calc R
Cl5 Cl 0.33522(7) 0.33378(13) 0.63230(7) 0.0442(4) Uani 1 1 d .

loop_
_atom_site_aniso_label
_atom_site_aniso_U_11
_atom_site_aniso_U_22
_atom_site_aniso_U_33
_atom_site_aniso_U_23
_atom_site_aniso_U_13
_atom_site_aniso_U_12
B1 0.034(3) 0.041(4) 0.027(3) 0.004(3) 0.002(3) -0.007(3)
F1 0.0303(16) 0.0532(19) 0.0316(16) -0.0031(14) 0.0052(12) -0.0073(14)
F2 0.058(2) 0.0480(19) 0.0384(19) -0.0096(14) 0.0084(15) -0.0014(16)
F3 0.071(2) 0.058(2) 0.048(2) 0.0154(17) 0.0042(17) -0.0271(19)
F4 0.0418(19) 0.064(2) 0.048(2) 0.0016(16) -0.0092(15) 0.0157(17)
Ru1 0.0201(2) 0.0253(2) 0.01788(19) -0.00015(17) 0.00606(14) 0.00049(18)
P1 0.0205(6) 0.0265(7) 0.0200(6) -0.0002(5) 0.0061(5) 0.0000(5)
S1 0.0226(6) 0.0325(7) 0.0186(6) -0.0021(5) 0.0054(5) 0.0003(5)
S2 0.0219(6) 0.0282(7) 0.0220(6) -0.0005(5) 0.0057(5) -0.0007(5)
Cl1 0.0274(6) 0.0303(7) 0.0268(6) 0.0030(5) 0.0078(5) 0.0034(5)
N1 0.018(2) 0.026(2) 0.021(2) -0.0013(16) 0.0020(16) -0.0019(16)
N2 0.022(2) 0.026(2) 0.022(2) 0.0022(17) 0.0033(17) 0.0010(18)
C1 0.024(3) 0.025(3) 0.024(3) -0.003(2) 0.008(2) -0.001(2)
C2 0.021(3) 0.029(3) 0.035(3) -0.010(2) 0.008(2) 0.001(2)
C3 0.024(3) 0.034(3) 0.037(3) 0.003(2) 0.005(2) 0.002(2)
C4 0.026(3) 0.033(3) 0.027(3) 0.005(2) 0.002(2) -0.001(2)
C5 0.022(3) 0.029(3) 0.023(3) 0.000(2) 0.004(2) -0.005(2)
C6 0.018(2) 0.033(3) 0.028(3) -0.006(2) 0.0040(19) 0.000(2)
C7 0.026(3) 0.044(3) 0.014(2) 0.004(2) 0.0059(19) 0.003(2)
C8 0.036(3) 0.047(3) 0.024(3) 0.005(2) 0.005(2) -0.003(3)
C9 0.051(4) 0.054(4) 0.023(3) -0.002(2) 0.007(2) 0.003(3)
C10 0.034(3) 0.057(4) 0.020(3) 0.008(2) 0.005(2) 0.011(3)
C11 0.022(2) 0.032(3) 0.021(2) 0.001(2) 0.0059(18) -0.004(2)
C12 0.024(3) 0.034(3) 0.028(3) 0.003(2) -0.001(2) -0.004(2)
C13 0.043(3) 0.038(3) 0.027(3) -0.001(2) 0.003(2) -0.013(3)
C14 0.026(3) 0.043(3) 0.028(3) 0.005(2) 0.004(2) -0.004(2)
C15 0.039(3) 0.034(3) 0.025(3) -0.003(2) 0.004(2) -0.003(2)
C16 0.028(3) 0.029(3) 0.025(3) 0.001(2) 0.003(2) 0.003(2)
C17 0.028(3) 0.040(3) 0.038(3) 0.009(2) 0.015(2) 0.000(2)
C18 0.024(3) 0.034(3) 0.017(2) 0.000(2) 0.0108(19) -0.005(2)
C19 0.028(3) 0.027(3) 0.027(3) -0.001(2) 0.009(2) 0.000(2)
C20 0.026(3) 0.044(3) 0.027(3) 0.000(2) 0.007(2) 0.004(2)
C21 0.024(3) 0.058(4) 0.026(3) -0.006(3) 0.006(2) -0.009(3)
C22 0.034(3) 0.037(3) 0.038(3) -0.009(2) 0.005(2) 0.001(3)
C23 0.026(3) 0.034(3) 0.031(3) -0.003(2) 0.003(2) 0.001(2)
C24 0.017(2) 0.032(3) 0.019(2) 0.000(2) 0.0036(18) 0.002(2)
C25 0.021(3) 0.029(3) 0.028(3) 0.004(2) 0.003(2) 0.003(2)
C26 0.033(3) 0.031(3) 0.026(3) -0.001(2) 0.001(2) 0.005(2)
C27 0.034(3) 0.043(3) 0.026(3) 0.001(2) 0.012(2) 0.006(3)
C28 0.027(3) 0.040(3) 0.031(3) 0.003(2) 0.015(2) -0.001(2)
C29 0.021(3) 0.036(3) 0.031(3) -0.002(2) 0.004(2) -0.003(2)
C30 0.019(3) 0.032(3) 0.029(3) 0.001(2) 0.003(2) -0.005(2)
C31 0.021(3) 0.032(3) 0.028(3) 0.001(2) 0.003(2) -0.002(2)
C32 0.026(3) 0.032(3) 0.041(3) 0.002(2) 0.000(2) 0.002(2)
C33 0.032(3) 0.036(3) 0.040(3) 0.015(3) 0.002(2) -0.004(3)
C34 0.034(3) 0.041(3) 0.033(3) 0.012(2) 0.008(2) -0.001(3)
C35 0.030(3) 0.037(3) 0.023(3) 0.001(2) 0.006(2) -0.002(2)
Cl2 0.0364(8) 0.0506(9) 0.0745(11) -0.0007(8) -0.0054(7) -0.0001(7)
C1S 0.035(3) 0.036(3) 0.041(3) -0.002(3) 0.005(2) -0.006(3)
Cl3 0.0469(9) 0.0429(8) 0.0700(11) -0.0109(7) -0.0125(7) 0.0077(7)
Cl4 0.0336(7) 0.0418(8) 0.0364(7) 0.0025(6) 0.0077(5) 0.0006(6)
C2S 0.042(3) 0.054(4) 0.034(3) 0.002(3) 0.005(2) 0.006(3)
Cl5 0.0373(8) 0.0515(9) 0.0451(8) 0.0036(6) 0.0111(6) 0.0060(6)

loop_
_atom_type_symbol
_atom_type_description
_atom_type_scat_dispersion_real
_atom_type_scat_dispersion_imag
_atom_type_scat_source
C C 0.0033 0.0016 'International Tables Vol C Tables 4.2.6.8 and 6.1.1.4'
H H 0.0000 0.0000 'International Tables Vol C Tables 4.2.6.8 and 6.1.1.4'
N N 0.0061 0.0033 'International Tables Vol C Tables 4.2.6.8 and 6.1.1.4'
B B 0.0013 0.0007 'International Tables Vol C Tables 4.2.6.8 and 6.1.1.4'
F F 0.0171 0.0103 'International Tables Vol C Tables 4.2.6.8 and 6.1.1.4'
P P 0.1023 0.0942 'International Tables Vol C Tables 4.2.6.8 and 6.1.1.4'
S S 0.1246 0.1234 'International Tables Vol C Tables 4.2.6.8 and 6.1.1.4'
Cl Cl 0.1484 0.1585 'International Tables Vol C Tables 4.2.6.8 and 6.1.1.4'
Ru Ru -1.2594 0.8363 'International Tables Vol C Tables 4.2.6.8 and 6.1.1.4'

loop_
_geom_angle_atom_site_label_1
_geom_angle_atom_site_label_2
_geom_angle_atom_site_label_3
_geom_angle
F1 B1 F4 110.3(5)
F1 B1 F3 109.9(4)
F4 B1 F3 108.8(4)
F1 B1 F2 109.7(4)
F4 B1 F2 108.5(4)
F3 B1 F2 109.6(5)
N1 Ru1 N2 85.17(14)
N1 Ru1 P1 97.39(10)
N2 Ru1 P1 175.84(10)
N1 Ru1 S1 81.48(10)
N2 Ru1 S1 89.62(10)
P1 Ru1 S1 87.53(4)
N1 Ru1 S2 83.20(10)
N2 Ru1 S2 94.39(10)
P1 Ru1 S2 89.19(4)
S1 Ru1 S2 163.78(4)
N1 Ru1 Cl1 172.23(10)
N2 Ru1 Cl1 87.28(10)
P1 Ru1 Cl1 90.25(4)
S1 Ru1 Cl1 100.32(4)
S2 Ru1 Cl1 95.58(4)
C24 P1 C30 103.8(2)
C24 P1 C18 98.09(19)
C30 P1 C18 102.9(2)
C24 P1 Ru1 120.61(15)
C30 P1 Ru1 114.51(15)
C18 P1 Ru1 114.34(14)
C6 S1 C7 103.5(2)
C6 S1 Ru1 95.86(15)
C7 S1 Ru1 122.19(16)
C11 S2 C12 102.9(2)
C11 S2 Ru1 96.15(15)
C12 S2 Ru1 118.63(15)
C5 N1 C1 119.1(4)
C5 N1 Ru1 120.9(3)
C1 N1 Ru1 119.6(3)
C16 N2 Ru1 178.1(4)
N1 C1 C2 121.2(4)
N1 C1 C6 117.8(4)
C2 C1 C6 121.0(4)
C3 C2 C1 120.0(4)
C3 C2 H2 120.0
C1 C2 H2 120.0
C2 C3 C4 118.8(4)
C2 C3 H3 120.6
C4 C3 H3 120.6
C5 C4 C3 119.5(4)
C5 C4 H4 120.2
C3 C4 H4 120.2
N1 C5 C4 121.3(4)
N1 C5 C11 117.1(4)
C4 C5 C11 121.5(4)
C1 C6 S1 109.7(3)
C1 C6 H6A 109.7
S1 C6 H6A 109.7
C1 C6 H6B 109.7
S1 C6 H6B 109.7
H6A C6 H6B 108.2
C8 C7 C10 111.5(4)
C8 C7 C9 111.9(4)
C10 C7 C9 110.0(4)
C8 C7 S1 113.2(3)
C10 C7 S1 103.5(3)
C9 C7 S1 106.4(3)
C7 C8 H8A 109.5
C7 C8 H8B 109.5
H8A C8 H8B 109.5
C7 C8 H8C 109.5
H8A C8 H8C 109.5
H8B C8 H8C 109.5
C7 C9 H9A 109.5
C7 C9 H9B 109.5
H9A C9 H9B 109.5
C7 C9 H9C 109.5
H9A C9 H9C 109.5
H9B C9 H9C 109.5
C7 C10 H10A 109.5
C7 C10 H10B 109.5
H10A C10 H10B 109.5
C7 C10 H10C 109.5
H10A C10 H10C 109.5
H10B C10 H10C 109.5
C5 C11 S2 113.1(3)
C5 C11 H11A 109.0
S2 C11 H11A 109.0
C5 C11 H11B 109.0
S2 C11 H11B 109.0
H11A C11 H11B 107.8
C15 C12 C14 112.6(4)
C15 C12 C13 109.7(4)
C14 C12 C13 109.5(4)
C15 C12 S2 105.4(3)
C14 C12 S2 112.7(3)
C13 C12 S2 106.7(3)
C12 C13 H13A 109.5
C12 C13 H13B 109.5
H13A C13 H13B 109.5
C12 C13 H13C 109.5
H13A C13 H13C 109.5
H13B C13 H13C 109.5
C12 C14 H14A 109.5
C12 C14 H14B 109.5
H14A C14 H14B 109.5
C12 C14 H14C 109.5
H14A C14 H14C 109.5
H14B C14 H14C 109.5
C12 C15 H15A 109.5
C12 C15 H15B 109.5
H15A C15 H15B 109.5
C12 C15 H15C 109.5
H15A C15 H15C 109.5
H15B C15 H15C 109.5
N2 C16 C17 178.2(5)
C16 C17 H17A 109.5
C16 C17 H17B 109.5
H17A C17 H17B 109.5
C16 C17 H17C 109.5
H17A C17 H17C 109.5
H17B C17 H17C 109.5
C23 C18 C19 118.7(4)
C23 C18 P1 124.8(4)
C19 C18 P1 116.5(3)
C20 C19 C18 120.5(4)
C20 C19 H19 119.8
C18 C19 H19 119.8
C21 C20 C19 120.0(5)
C21 C20 H20 120.0
C19 C20 H20 120.0
C22 C21 C20 119.8(5)
C22 C21 H21 120.1
C20 C21 H21 120.1
C21 C22 C23 120.3(5)
C21 C22 H22 119.8
C23 C22 H22 119.8
C18 C23 C22 120.6(5)
C18 C23 H23 119.7
C22 C23 H23 119.7
C25 C24 C29 118.2(4)
C25 C24 P1 122.5(3)
C29 C24 P1 119.2(3)
C26 C25 C24 120.6(4)
C26 C25 H25 119.7
C24 C25 H25 119.7
C27 C26 C25 120.2(5)
C27 C26 H26 119.9
C25 C26 H26 119.9
C26 C27 C28 120.1(4)
C26 C27 H27 119.9
C28 C27 H27 119.9
C27 C28 C29 120.3(4)
C27 C28 H28 119.9
C29 C28 H28 119.9
C28 C29 C24 120.6(5)
C28 C29 H29 119.7
C24 C29 H29 119.7
C35 C30 C31 117.8(4)
C35 C30 P1 124.1(4)
C31 C30 P1 118.1(3)
C32 C31 C30 121.2(4)
C32 C31 H31 119.4
C30 C31 H31 119.4
C31 C32 C33 119.9(5)
C31 C32 H32 120.1
C33 C32 H32 120.1
C34 C33 C32 119.5(5)
C34 C33 H33 120.3
C32 C33 H33 120.3
C33 C34 C35 120.7(5)
C33 C34 H34 119.6
C35 C34 H34 119.6
C34 C35 C30 120.9(5)
C34 C35 H35 119.6
C30 C35 H35 119.6
Cl2 C1S Cl3 111.1(3)
Cl2 C1S H1S1 109.4
Cl3 C1S H1S1 109.4
Cl2 C1S H1S2 109.4
Cl3 C1S H1S2 109.4
H1S1 C1S H1S2 108.0
Cl5 C2S Cl4 111.1(3)
Cl5 C2S H2S1 109.4
Cl4 C2S H2S1 109.4
Cl5 C2S H2S2 109.4
Cl4 C2S H2S2 109.4
H2S1 C2S H2S2 108.0

loop_
_geom_bond_atom_site_label_1
_geom_bond_atom_site_label_2
_geom_bond_distance
B1 F1 1.376(6)
B1 F4 1.392(7)
B1 F3 1.393(6)
B1 F2 1.394(6)
Ru1 N1 2.060(4)
Ru1 N2 2.091(4)
Ru1 P1 2.3373(12)
Ru1 S1 2.3485(12)
Ru1 S2 2.3654(12)
Ru1 Cl1 2.4338(12)
P1 C24 1.835(4)
P1 C30 1.841(5)
P1 C18 1.846(5)
S1 C6 1.827(4)
S1 C7 1.875(4)
S2 C11 1.816(5)
S2 C12 1.863(5)
N1 C5 1.355(6)
N1 C1 1.364(5)
N2 C16 1.136(5)
C1 C2 1.382(6)
C1 C6 1.503(6)
C2 C3 1.382(7)
C2 H2 0.9500
C3 C4 1.389(6)
C3 H3 0.9500
C4 C5 1.389(6)
C4 H4 0.9500
C5 C11 1.495(6)
C6 H6A 0.9900
C6 H6B 0.9900
C7 C8 1.508(6)
C7 C10 1.524(6)
C7 C9 1.524(7)
C8 H8A 0.9800
C8 H8B 0.9800
C8 H8C 0.9800
C9 H9A 0.9800
C9 H9B 0.9800
C9 H9C 0.9800
C10 H10A 0.9800
C10 H10B 0.9800
C10 H10C 0.9800
C11 H11A 0.9900
C11 H11B 0.9900
C12 C15 1.527(6)
C12 C14 1.530(6)
C12 C13 1.539(6)
C13 H13A 0.9800
C13 H13B 0.9800
C13 H13C 0.9800
C14 H14A 0.9800
C14 H14B 0.9800
C14 H14C 0.9800
C15 H15A 0.9800
C15 H15B 0.9800
C15 H15C 0.9800
C16 C17 1.467(6)
C17 H17A 0.9800
C17 H17B 0.9800
C17 H17C 0.9800
C18 C23 1.388(6)
C18 C19 1.401(6)
C19 C20 1.390(6)
C19 H19 0.9500
C20 C21 1.387(7)
C20 H20 0.9500
C21 C22 1.380(7)
C21 H21 0.9500
C22 C23 1.390(7)
C22 H22 0.9500
C23 H23 0.9500
C24 C25 1.397(6)
C24 C29 1.406(6)
C25 C26 1.393(6)
C25 H25 0.9500
C26 C27 1.376(7)
C26 H26 0.9500
C27 C28 1.383(7)
C27 H27 0.9500
C28 C29 1.386(6)
C28 H28 0.9500
C29 H29 0.9500
C30 C35 1.399(6)
C30 C31 1.404(6)
C31 C32 1.388(6)
C31 H31 0.9500
C32 C33 1.395(7)
C32 H32 0.9500
C33 C34 1.381(7)
C33 H33 0.9500
C34 C35 1.387(7)
C34 H34 0.9500
C35 H35 0.9500
Cl2 C1S 1.750(5)
C1S Cl3 1.757(5)
C1S H1S1 0.9900
C1S H1S2 0.9900
Cl4 C2S 1.777(5)
C2S Cl5 1.770(5)
C2S H2S1 0.9900
C2S H2S2 0.9900

loop_
_geom_torsion_atom_site_label_1
_geom_torsion_atom_site_label_2
_geom_torsion_atom_site_label_3
_geom_torsion_atom_site_label_4
_geom_torsion
N1 Ru1 P1 C24 129.64(19)
S1 Ru1 P1 C24 -149.28(17)
S2 Ru1 P1 C24 46.61(17)
Cl1 Ru1 P1 C24 -48.96(17)
N1 Ru1 P1 C30 4.61(19)
S1 Ru1 P1 C30 85.69(17)
S2 Ru1 P1 C30 -78.42(17)
Cl1 Ru1 P1 C30 -173.99(17)
N1 Ru1 P1 C18 -113.80(19)
S1 Ru1 P1 C18 -32.72(17)
S2 Ru1 P1 C18 163.17(17)
Cl1 Ru1 P1 C18 67.59(17)
N1 Ru1 S1 C6 -30.30(18)
N2 Ru1 S1 C6 54.87(18)
P1 Ru1 S1 C6 -128.15(16)
S2 Ru1 S1 C6 -49.7(2)
Cl1 Ru1 S1 C6 142.04(16)
N1 Ru1 S1 C7 -140.3(2)
N2 Ru1 S1 C7 -55.1(2)
P1 Ru1 S1 C7 121.87(17)
S2 Ru1 S1 C7 -159.6(2)
Cl1 Ru1 S1 C7 32.06(18)
N1 Ru1 S2 C11 -21.23(17)
N2 Ru1 S2 C11 -105.82(17)
P1 Ru1 S2 C11 76.31(14)
S1 Ru1 S2 C11 -1.9(2)
Cl1 Ru1 S2 C11 166.48(14)
N1 Ru1 S2 C12 87.1(2)
N2 Ru1 S2 C12 2.6(2)
P1 Ru1 S2 C12 -175.31(18)
S1 Ru1 S2 C12 106.4(2)
Cl1 Ru1 S2 C12 -85.14(18)
N2 Ru1 N1 C5 107.0(3)
P1 Ru1 N1 C5 -76.3(3)
S1 Ru1 N1 C5 -162.7(3)
S2 Ru1 N1 C5 12.0(3)
N2 Ru1 N1 C1 -66.8(3)
P1 Ru1 N1 C1 109.9(3)
S1 Ru1 N1 C1 23.6(3)
S2 Ru1 N1 C1 -161.8(3)
C5 N1 C1 C2 2.1(6)
Ru1 N1 C1 C2 176.0(3)
C5 N1 C1 C6 -176.8(4)
Ru1 N1 C1 C6 -2.9(5)
N1 C1 C2 C3 -1.6(7)
C6 C1 C2 C3 177.2(4)
C1 C2 C3 C4 -0.5(7)
C2 C3 C4 C5 2.1(7)
C1 N1 C5 C4 -0.4(6)
Ru1 N1 C5 C4 -174.2(3)
C1 N1 C5 C11 -179.6(4)
Ru1 N1 C5 C11 6.6(5)
C3 C4 C5 N1 -1.7(7)
C3 C4 C5 C11 177.4(4)
N1 C1 C6 S1 -27.6(5)
C2 C1 C6 S1 153.5(4)
C7 S1 C6 C1 163.3(3)
Ru1 S1 C6 C1 38.2(3)
C6 S1 C7 C8 -64.6(4)
Ru1 S1 C7 C8 41.4(4)
C6 S1 C7 C10 174.7(3)
Ru1 S1 C7 C10 -79.4(3)
C6 S1 C7 C9 58.8(4)
Ru1 S1 C7 C9 164.7(3)
N1 C5 C11 S2 -28.5(5)
C4 C5 C11 S2 152.3(4)
C12 S2 C11 C5 -89.8(3)
Ru1 S2 C11 C5 31.4(3)
C11 S2 C12 C15 166.5(3)
Ru1 S2 C12 C15 62.0(3)
C11 S2 C12 C14 43.4(4)
Ru1 S2 C12 C14 -61.1(4)
C11 S2 C12 C13 -76.9(4)
Ru1 S2 C12 C13 178.6(3)
C24 P1 C18 C23 -130.1(4)
C30 P1 C18 C23 -23.8(4)
Ru1 P1 C18 C23 101.0(4)
C24 P1 C18 C19 50.2(4)
C30 P1 C18 C19 156.4(3)
Ru1 P1 C18 C19 -78.8(3)
C23 C18 C19 C20 -0.2(6)
P1 C18 C19 C20 179.6(3)
C18 C19 C20 C21 -1.0(7)
C19 C20 C21 C22 1.3(7)
C20 C21 C22 C23 -0.5(7)
C19 C18 C23 C22 1.0(7)
P1 C18 C23 C22 -178.8(4)
C21 C22 C23 C18 -0.7(7)
C30 P1 C24 C25 130.0(4)
C18 P1 C24 C25 -124.5(4)
Ru1 P1 C24 C25 0.1(4)
C30 P1 C24 C29 -53.7(4)
C18 P1 C24 C29 51.8(4)
Ru1 P1 C24 C29 176.4(3)
C29 C24 C25 C26 2.4(7)
P1 C24 C25 C26 178.8(3)
C24 C25 C26 C27 -0.5(7)
C25 C26 C27 C28 -1.1(7)
C26 C27 C28 C29 0.7(7)
C27 C28 C29 C24 1.3(7)
C25 C24 C29 C28 -2.8(7)
P1 C24 C29 C28 -179.3(4)
C24 P1 C30 C35 -8.1(4)
C18 P1 C30 C35 -109.9(4)
Ru1 P1 C30 C35 125.4(4)
C24 P1 C30 C31 172.1(4)
C18 P1 C30 C31 70.3(4)
Ru1 P1 C30 C31 -54.4(4)
C35 C30 C31 C32 2.2(7)
P1 C30 C31 C32 -178.0(4)
C30 C31 C32 C33 -0.6(7)
C31 C32 C33 C34 -1.2(7)
C32 C33 C34 C35 1.5(8)
C33 C34 C35 C30 0.1(8)
C31 C30 C35 C34 -1.9(7)
P1 C30 C35 C34 178.3(4)
